data_1505500
loop_
_publ_author_name
'Kumar, Vineet'
'Olsen, Carl E.'
'Sch\"affer, Susan J C'
'Parmar, Virinder S.'
'Malhotra, Sanjay V.'

_publ_contact_author
; 
Susan J. Cline Sch\"affer 
The Technical University of Denmark 
The Department of Chemistry 
Building 207 
DK-2800 Lyngby 
Denmark 
 
;
_publ_section_title
;
 Synthesis and applications of novel bis(ammonium) chiral ionic liquids
 derived from isomannide.
;
_journal_issue 20
_journal_name_full 'Organic letters'
_journal_page_first 3905
_journal_page_last 3908
_journal_paper_doi 10.1021/ol071390y
_journal_volume 9
_journal_year 2007
_chemical_absolute_configuration ad
_chemical_formula_moiety 'C24 H34 N2 O2, H2 O, I2'
_chemical_formula_sum 'C24 H36 I2 N2 O3'
_chemical_formula_weight 654.35
_chemical_name_systematic
; 
(1R,4S,5R,8S)-4,8-bis(dimethylbenzylammonium)-2,6-dioxabicyclo [3.3.0] 
octane iodide--water (1/1) 
 
 
;
_space_group_IT_number 19
_symmetry_cell_setting orthorhombic
_symmetry_space_group_name_Hall 'P 2ac 2ab'
_symmetry_space_group_name_H-M 'P 21 21 21'
_atom_sites_solution_hydrogens geom
_atom_sites_solution_primary direct
_atom_sites_solution_secondary difmap
_audit_creation_method SHELXL-97
_audit_update_record
; 
ss 25/03-2007 
;
_cell_angle_alpha 90.00
_cell_angle_beta 90.00
_cell_angle_gamma 90.00
_cell_formula_units_Z 4
_cell_length_a 9.6096(4)
_cell_length_b 11.4063(5)
_cell_length_c 24.2743(11)
_cell_measurement_reflns_used 8525
_cell_measurement_temperature 120(2)
_cell_measurement_theta_max 28.0
_cell_measurement_theta_min 2.5
_cell_volume 2660.7(2)
_computing_cell_refinement 'SAINT V6.22 (Bruker, 2001)'
_computing_data_collection 'SMART V5.625 (Bruker, 2001)'
_computing_data_reduction 'SAINT V6.22 (Bruker, 2001)'
_computing_molecular_graphics 'SHELXTL V6.12 (Bruker, 2001)'
_computing_publication_material 'XCIF (Bruker, 2001)'
_computing_structure_refinement 'SHELXTL V6.12 (Bruker, 2001)'
_computing_structure_solution 'SHELXTL V6.12 (Bruker, 2001)'
_diffrn_ambient_temperature 120(2)
_diffrn_measured_fraction_theta_full 1.000
_diffrn_measured_fraction_theta_max 1.000
_diffrn_measurement_device 'Siemens Platform/CCD'
_diffrn_measurement_method 'profile data from \w scans'
_diffrn_radiation_monochromator graphite
_diffrn_radiation_source 'normal-focus sealed tube'
_diffrn_radiation_type MoK\a
_diffrn_radiation_wavelength 0.71073
_diffrn_radiation_wavelength_id s17aas
_diffrn_reflns_av_R_equivalents 0.0277
_diffrn_reflns_av_sigmaI/netI 0.0178
_diffrn_reflns_limit_h_max 12
_diffrn_reflns_limit_h_min -12
_diffrn_reflns_limit_k_max 15
_diffrn_reflns_limit_k_min -15
_diffrn_reflns_limit_l_max 32
_diffrn_reflns_limit_l_min -32
_diffrn_reflns_number 36813
_diffrn_reflns_theta_full 27.97
_diffrn_reflns_theta_max 27.97
_diffrn_reflns_theta_min 1.68
_diffrn_standards_decay_% 2.3
_diffrn_standards_interval_time 812
_diffrn_standards_number 445
_exptl_absorpt_coefficient_mu 2.390
_exptl_absorpt_correction_T_max 0.8325
_exptl_absorpt_correction_T_min 0.6229
_exptl_absorpt_correction_type integration
_exptl_absorpt_process_details 'SHELXTL/XPREP (Bruker, 2001)'
_exptl_crystal_colour colorless
_exptl_crystal_density_diffrn 1.634
_exptl_crystal_density_method 'not measured'
_exptl_crystal_description platey
_exptl_crystal_F_000 1296
_exptl_crystal_id s17aas
_exptl_crystal_preparation
; 
The data crystal was mounted using oil on a thin glass fiber 
with the 0 -1 0 scattering planes roughly normal to the spindle axis. 
;
_exptl_crystal_size_max 0.23
_exptl_crystal_size_mid 0.15
_exptl_crystal_size_min 0.075
_refine_diff_density_max 0.851
_refine_diff_density_min -0.356
_refine_diff_density_rms 0.079
_refine_ls_abs_structure_details 'Flack (1983),  2791 Friedels'
_refine_ls_abs_structure_Flack -0.017(13)
_refine_ls_extinction_method none
_refine_ls_goodness_of_fit_ref 1.125
_refine_ls_hydrogen_treatment noref
_refine_ls_matrix_type full
_refine_ls_number_parameters 302
_refine_ls_number_reflns 6398
_refine_ls_number_restraints 6
_refine_ls_restrained_S_all 1.126
_refine_ls_R_factor_all 0.0211
_refine_ls_R_factor_gt 0.0206
_refine_ls_shift/su_max 0.002
_refine_ls_shift/su_mean 0.000
_refine_ls_structure_factor_coef Fsqd
_refine_ls_weighting_details 'calc w=1/[\s^2^(Fo^2^)+(0.0248P)^2^+1.1907P] where P=(Fo^2^+2Fc^2^)/3'
_refine_ls_weighting_scheme calc
_refine_ls_wR_factor_gt 0.0481
_refine_ls_wR_factor_ref 0.0488
_reflns_number_gt 6311
_reflns_number_total 6398
_reflns_threshold_expression >2sigma(I)
_cod_data_source_file ol071390y-file001.cif
_cod_data_source_block s17aas
_cod_depositor_comments
;
The following automatic conversions were performed:

'_symmetry_cell_setting' value 'Orthorhombic' changed to
'orthorhombic' according to
/home/saulius/struct/CIF-dictionaries/cif_core.dic dictionary named
'cif_core.dic' version 2.4.1 from 2010-06-29.

Automatic conversion script
Id: cif_fix_values 1715 2011-07-08 13:25:40Z adriana 
;
_cod_original_sg_symbol_H-M 'P2(1)2(1)2(1) '
_cod_database_code 1505500

loop_
_symmetry_equiv_pos_as_xyz
'x, y, z'
'-x+1/2, -y, z+1/2'
'-x, y+1/2, -z+1/2'
'x+1/2, -y+1/2, -z'

loop_
_atom_site_label
_atom_site_type_symbol
_atom_site_fract_x
_atom_site_fract_y
_atom_site_fract_z
_atom_site_U_iso_or_equiv
_atom_site_adp_type
_atom_site_occupancy
_atom_site_symmetry_multiplicity
_atom_site_calc_flag
_atom_site_refinement_flags
_atom_site_disorder_assembly
_atom_site_disorder_group
C1 C 0.4026(3) 0.1187(2) 0.00549(11) 0.0207(5) Uani 1 1 d . . .
H1A H 0.4026 0.1480 -0.0329 0.025 Uiso 1 1 calc R . .
H1B H 0.4859 0.1496 0.0246 0.025 Uiso 1 1 calc R . .
C2 C 0.2696(3) 0.15736(19) 0.03543(8) 0.0165(4) Uani 1 1 d . . .
H2 H 0.2364 0.2329 0.0192 0.020 Uiso 1 1 calc R . .
C3 C 0.1676(2) 0.0586(2) 0.01935(9) 0.0164(4) Uani 1 1 d . . .
H3 H 0.1037 0.0366 0.0502 0.020 Uiso 1 1 calc R . .
C4 C 0.2618(3) -0.04375(18) 0.00109(8) 0.0161(4) Uani 1 1 d . . .
H4 H 0.2439 -0.1151 0.0239 0.019 Uiso 1 1 calc R . .
C5 C 0.2166(2) -0.06393(19) -0.05926(9) 0.0168(4) Uani 1 1 d . . .
H5 H 0.2802 -0.0173 -0.0834 0.020 Uiso 1 1 calc R . .
C6 C 0.0731(3) -0.0066(2) -0.06137(11) 0.0225(5) Uani 1 1 d . . .
H6A H 0.0462 0.0132 -0.0996 0.027 Uiso 1 1 calc R . .
H6B H 0.0011 -0.0579 -0.0450 0.027 Uiso 1 1 calc R . .
C7 C 0.1483(2) 0.2167(2) 0.12027(10) 0.0214(5) Uani 1 1 d . . .
H7A H 0.0753 0.1587 0.1131 0.032 Uiso 1 1 calc R . .
H7B H 0.1244 0.2907 0.1021 0.032 Uiso 1 1 calc R . .
H7C H 0.1566 0.2295 0.1601 0.032 Uiso 1 1 calc R . .
C8 C 0.3243(3) 0.0599(2) 0.12642(10) 0.0213(5) Uani 1 1 d . . .
H8A H 0.3331 0.0740 0.1661 0.032 Uiso 1 1 calc R . .
H8B H 0.4133 0.0317 0.1118 0.032 Uiso 1 1 calc R . .
H8C H 0.2521 0.0008 0.1199 0.032 Uiso 1 1 calc R . .
C9 C 0.3985(2) 0.2653(2) 0.10748(10) 0.0177(4) Uani 1 1 d . . .
H9A H 0.4893 0.2317 0.0965 0.021 Uiso 1 1 calc R . .
H9B H 0.3797 0.3328 0.0830 0.021 Uiso 1 1 calc R . .
C10 C 0.4100(2) 0.3096(2) 0.16575(9) 0.0162(4) Uani 1 1 d . . .
C11 C 0.5016(3) 0.2564(2) 0.20276(10) 0.0209(5) Uani 1 1 d . . .
H11 H 0.5532 0.1893 0.1917 0.025 Uiso 1 1 calc R . .
C12 C 0.5177(3) 0.3012(2) 0.25575(11) 0.0264(6) Uani 1 1 d . . .
H12 H 0.5790 0.2640 0.2810 0.032 Uiso 1 1 calc R . .
C13 C 0.4444(3) 0.3998(2) 0.27148(11) 0.0277(6) Uani 1 1 d . . .
H13 H 0.4558 0.4304 0.3076 0.033 Uiso 1 1 calc R . .
C14 C 0.3547(3) 0.4544(2) 0.23521(11) 0.0273(6) Uani 1 1 d . . .
H14 H 0.3049 0.5224 0.2463 0.033 Uiso 1 1 calc R . .
C15 C 0.3373(3) 0.4094(2) 0.18231(10) 0.0215(5) Uani 1 1 d . . .
H15 H 0.2756 0.4469 0.1573 0.026 Uiso 1 1 calc R . .
C16 C 0.3701(2) -0.2345(2) -0.06797(11) 0.0204(5) Uani 1 1 d . . .
H16A H 0.4365 -0.1826 -0.0865 0.031 Uiso 1 1 calc R . .
H16B H 0.3791 -0.3141 -0.0828 0.031 Uiso 1 1 calc R . .
H16C H 0.3894 -0.2355 -0.0283 0.031 Uiso 1 1 calc R . .
C17 C 0.1245(2) -0.2694(2) -0.04736(11) 0.0190(5) Uani 1 1 d . . .
H17A H 0.1378 -0.2599 -0.0076 0.028 Uiso 1 1 calc R . .
H17B H 0.1422 -0.3511 -0.0577 0.028 Uiso 1 1 calc R . .
H17C H 0.0287 -0.2485 -0.0571 0.028 Uiso 1 1 calc R . .
C18 C 0.1871(2) -0.2018(2) -0.13917(10) 0.0191(5) Uani 1 1 d . . .
H18A H 0.1879 -0.2861 -0.1490 0.023 Uiso 1 1 calc R . .
H18B H 0.0908 -0.1730 -0.1445 0.023 Uiso 1 1 calc R . .
C19 C 0.2808(3) -0.1376(2) -0.17889(9) 0.0200(5) Uani 1 1 d . . .
C20 C 0.2481(3) -0.0259(2) -0.19765(10) 0.0266(5) Uani 1 1 d . . .
H20 H 0.1672 0.0126 -0.1843 0.032 Uiso 1 1 calc R . .
C21 C 0.3335(3) 0.0303(3) -0.23608(12) 0.0330(7) Uani 1 1 d . . .
H21 H 0.3109 0.1069 -0.2487 0.040 Uiso 1 1 calc R . .
C22 C 0.4509(3) -0.0259(3) -0.25571(12) 0.0323(6) Uani 1 1 d . . .
H22 H 0.5094 0.0125 -0.2816 0.039 Uiso 1 1 calc R . .
C23 C 0.4836(3) -0.1368(3) -0.23803(12) 0.0320(6) Uani 1 1 d . . .
H23 H 0.5640 -0.1751 -0.2519 0.038 Uiso 1 1 calc R . .
C24 C 0.3988(3) -0.1930(2) -0.19983(11) 0.0268(6) Uani 1 1 d . . .
H24 H 0.4215 -0.2700 -0.1879 0.032 Uiso 1 1 calc R . .
N1 N 0.2849(2) 0.17217(16) 0.09801(7) 0.0151(4) Uani 1 1 d . . .
N2 N 0.2240(2) -0.19050(16) -0.07770(7) 0.0151(4) Uani 1 1 d . . .
O1 O 0.40245(19) -0.00656(16) 0.00632(7) 0.0213(4) Uani 1 1 d . . .
O2 O 0.09403(19) 0.09688(15) -0.02893(7) 0.0209(4) Uani 1 1 d . . .
O3 O 0.2155(2) 0.45047(18) 0.03885(9) 0.0333(5) Uani 1 1 d . . .
H3A H 0.234(5) 0.458(3) 0.0005(16) 0.059(11) Uiso 1 1 d . . .
H3B H 0.208(4) 0.519(3) 0.0502(15) 0.051(11) Uiso 1 1 d . . .
I1 I 0.250657(15) 0.719068(12) 0.113835(5) 0.01926(4) Uani 1 1 d . . .
I2 I 0.275274(18) 0.426358(18) -0.105532(19) 0.02509(9) Uani 0.9848(16) 1 d PU A 1
I3 I 0.2799(18) 0.4139(15) -0.0794(12) 0.037(4) Uani 0.0152(16) 1 d PU A 2

loop_
_atom_site_aniso_label
_atom_site_aniso_U_11
_atom_site_aniso_U_22
_atom_site_aniso_U_33
_atom_site_aniso_U_23
_atom_site_aniso_U_13
_atom_site_aniso_U_12
C1 0.0184(12) 0.0248(13) 0.0190(12) -0.0043(10) 0.0042(9) -0.0049(10)
C2 0.0179(11) 0.0188(10) 0.0129(9) 0.0002(7) 0.0001(9) -0.0007(9)
C3 0.0158(10) 0.0179(11) 0.0154(10) -0.0012(9) -0.0012(8) 0.0002(9)
C4 0.0142(10) 0.0171(9) 0.0168(9) -0.0008(7) -0.0040(9) 0.0010(9)
C5 0.0189(11) 0.0164(10) 0.0151(9) 0.0006(8) -0.0043(8) 0.0005(9)
C6 0.0234(13) 0.0217(12) 0.0226(12) -0.0060(10) -0.0096(10) 0.0059(10)
C7 0.0150(10) 0.0278(12) 0.0213(12) -0.0053(11) 0.0037(8) -0.0032(10)
C8 0.0289(12) 0.0169(11) 0.0182(11) 0.0035(9) -0.0039(9) -0.0015(10)
C9 0.0172(9) 0.0190(10) 0.0168(10) 0.0021(10) -0.0005(9) -0.0055(8)
C10 0.0182(11) 0.0160(11) 0.0144(10) 0.0001(8) 0.0002(9) -0.0067(8)
C11 0.0209(11) 0.0215(12) 0.0203(12) 0.0010(9) 0.0000(9) -0.0031(9)
C12 0.0278(13) 0.0322(15) 0.0192(12) 0.0078(11) -0.0066(10) -0.0112(11)
C13 0.0335(15) 0.0344(15) 0.0153(12) -0.0053(10) 0.0031(10) -0.0185(12)
C14 0.0286(14) 0.0232(13) 0.0301(14) -0.0078(10) 0.0054(11) -0.0070(10)
C15 0.0216(12) 0.0187(12) 0.0243(12) -0.0008(10) -0.0008(10) -0.0036(9)
C16 0.0146(10) 0.0250(13) 0.0215(12) -0.0028(10) -0.0035(9) 0.0031(9)
C17 0.0162(10) 0.0188(11) 0.0219(12) -0.0001(10) -0.0010(9) -0.0019(9)
C18 0.0170(11) 0.0242(12) 0.0161(11) -0.0026(9) -0.0039(8) -0.0029(9)
C19 0.0195(12) 0.0274(11) 0.0133(10) -0.0039(8) -0.0033(9) -0.0020(10)
C20 0.0230(13) 0.0304(12) 0.0262(11) 0.0039(9) 0.0023(12) 0.0057(12)
C21 0.0370(17) 0.0320(15) 0.0300(15) 0.0071(12) 0.0017(12) 0.0007(12)
C22 0.0288(14) 0.0432(17) 0.0248(14) 0.0053(12) 0.0009(12) -0.0072(13)
C23 0.0230(14) 0.0458(18) 0.0271(15) 0.0019(12) 0.0043(11) 0.0053(12)
C24 0.0273(13) 0.0298(14) 0.0232(13) -0.0024(10) 0.0020(11) 0.0050(11)
N1 0.0158(9) 0.0170(8) 0.0123(8) 0.0004(7) -0.0002(7) -0.0031(7)
N2 0.0130(9) 0.0159(8) 0.0164(8) -0.0010(6) -0.0018(7) -0.0006(7)
O1 0.0151(8) 0.0241(9) 0.0246(9) -0.0061(7) -0.0050(7) 0.0008(7)
O2 0.0231(9) 0.0185(9) 0.0212(9) -0.0027(7) -0.0092(7) 0.0048(7)
O3 0.0416(13) 0.0247(10) 0.0336(11) 0.0035(8) -0.0098(9) 0.0010(9)
I1 0.01692(7) 0.02192(7) 0.01894(7) 0.00273(5) -0.00178(6) -0.00122(6)
I2 0.01935(8) 0.02544(9) 0.0305(2) -0.00452(9) -0.00112(9) 0.00289(6)
I3 0.043(6) 0.055(7) 0.014(8) 0.010(6) 0.011(5) -0.006(6)

loop_
_atom_type_symbol
_atom_type_description
_atom_type_scat_dispersion_real
_atom_type_scat_dispersion_imag
_atom_type_scat_source
C C 0.0033 0.0016 'International Tables Vol C Tables 4.2.6.8 and 6.1.1.4'
H H 0.0000 0.0000 'International Tables Vol C Tables 4.2.6.8 and 6.1.1.4'
N N 0.0061 0.0033 'International Tables Vol C Tables 4.2.6.8 and 6.1.1.4'
O O 0.0106 0.0060 'International Tables Vol C Tables 4.2.6.8 and 6.1.1.4'
I I -0.4742 1.8119 'International Tables Vol C Tables 4.2.6.8 and 6.1.1.4'

loop_
_exptl_crystal_face_index_h
_exptl_crystal_face_index_k
_exptl_crystal_face_index_l
_exptl_crystal_face_perp_dist
1.00 -1.00 0.00 0.080
-1.00 1.00 0.00 0.080
0.00 1.00 0.00 0.070
0.00 -1.00 0.00 0.070
0.00 0.00 1.00 0.040
0.00 0.00 -1.00 0.040
1.00 1.00 0.00 0.140

loop_
_geom_angle_atom_site_label_1
_geom_angle_atom_site_label_2
_geom_angle_atom_site_label_3
_geom_angle
O1 C1 C2 106.25(19)
O1 C1 H1A 110.5
C2 C1 H1A 110.5
O1 C1 H1B 110.5
C2 C1 H1B 110.5
H1A C1 H1B 108.7
C1 C2 N1 114.87(19)
C1 C2 C3 101.52(18)
N1 C2 C3 113.03(17)
C1 C2 H2 109.0
N1 C2 H2 109.0
C3 C2 H2 109.0
O2 C3 C4 106.52(18)
O2 C3 C2 107.31(18)
C4 C3 C2 104.63(18)
O2 C3 H3 112.6
C4 C3 H3 112.6
C2 C3 H3 112.6
O1 C4 C3 107.82(17)
O1 C4 C5 113.34(19)
C3 C4 C5 102.73(18)
O1 C4 H4 110.9
C3 C4 H4 110.9
C5 C4 H4 110.9
N2 C5 C6 116.16(18)
N2 C5 C4 114.17(17)
C6 C5 C4 102.81(19)
N2 C5 H5 107.8
C6 C5 H5 107.8
C4 C5 H5 107.8
O2 C6 C5 101.96(18)
O2 C6 H6A 111.4
C5 C6 H6A 111.4
O2 C6 H6B 111.4
C5 C6 H6B 111.4
H6A C6 H6B 109.2
N1 C7 H7A 109.5
N1 C7 H7B 109.5
H7A C7 H7B 109.5
N1 C7 H7C 109.5
H7A C7 H7C 109.5
H7B C7 H7C 109.5
N1 C8 H8A 109.5
N1 C8 H8B 109.5
H8A C8 H8B 109.5
N1 C8 H8C 109.5
H8A C8 H8C 109.5
H8B C8 H8C 109.5
C10 C9 N1 115.08(18)
C10 C9 H9A 108.5
N1 C9 H9A 108.5
C10 C9 H9B 108.5
N1 C9 H9B 108.5
H9A C9 H9B 107.5
C15 C10 C11 119.0(2)
C15 C10 C9 120.5(2)
C11 C10 C9 120.3(2)
C12 C11 C10 120.3(2)
C12 C11 H11 119.8
C10 C11 H11 119.8
C13 C12 C11 119.8(2)
C13 C12 H12 120.1
C11 C12 H12 120.1
C14 C13 C12 120.7(2)
C14 C13 H13 119.7
C12 C13 H13 119.7
C13 C14 C15 119.7(3)
C13 C14 H14 120.1
C15 C14 H14 120.1
C14 C15 C10 120.4(2)
C14 C15 H15 119.8
C10 C15 H15 119.8
N2 C16 H16A 109.5
N2 C16 H16B 109.5
H16A C16 H16B 109.5
N2 C16 H16C 109.5
H16A C16 H16C 109.5
H16B C16 H16C 109.5
N2 C17 H17A 109.5
N2 C17 H17B 109.5
H17A C17 H17B 109.5
N2 C17 H17C 109.5
H17A C17 H17C 109.5
H17B C17 H17C 109.5
C19 C18 N2 116.19(18)
C19 C18 H18A 108.2
N2 C18 H18A 108.2
C19 C18 H18B 108.2
N2 C18 H18B 108.2
H18A C18 H18B 107.4
C20 C19 C24 118.7(2)
C20 C19 C18 121.3(2)
C24 C19 C18 119.9(2)
C19 C20 C21 120.4(3)
C19 C20 H20 119.8
C21 C20 H20 119.8
C22 C21 C20 119.7(3)
C22 C21 H21 120.1
C20 C21 H21 120.1
C23 C22 C21 120.4(3)
C23 C22 H22 119.8
C21 C22 H22 119.8
C22 C23 C24 120.0(3)
C22 C23 H23 120.0
C24 C23 H23 120.0
C23 C24 C19 120.7(3)
C23 C24 H24 119.7
C19 C24 H24 119.7
C8 N1 C7 109.96(18)
C8 N1 C2 112.61(17)
C7 N1 C2 107.97(17)
C8 N1 C9 109.94(18)
C7 N1 C9 109.34(17)
C2 N1 C9 106.94(17)
C17 N2 C16 108.37(18)
C17 N2 C5 113.31(18)
C16 N2 C5 108.34(17)
C17 N2 C18 106.14(17)
C16 N2 C18 109.76(18)
C5 N2 C18 110.86(17)
C4 O1 C1 107.32(18)
C6 O2 C3 105.51(17)
H3A O3 H3B 104(3)

loop_
_geom_bond_atom_site_label_1
_geom_bond_atom_site_label_2
_geom_bond_distance
C1 O1 1.429(3)
C1 C2 1.534(3)
C1 H1A 0.9900
C1 H1B 0.9900
C2 N1 1.536(3)
C2 C3 1.543(3)
C2 H2 1.0000
C3 O2 1.437(3)
C3 C4 1.542(3)
C3 H3 1.0000
C4 O1 1.422(3)
C4 C5 1.545(3)
C4 H4 1.0000
C5 N2 1.513(3)
C5 C6 1.527(3)
C5 H5 1.0000
C6 O2 1.433(3)
C6 H6A 0.9900
C6 H6B 0.9900
C7 N1 1.507(3)
C7 H7A 0.9800
C7 H7B 0.9800
C7 H7C 0.9800
C8 N1 1.503(3)
C8 H8A 0.9800
C8 H8B 0.9800
C8 H8C 0.9800
C9 C10 1.506(3)
C9 N1 1.540(3)
C9 H9A 0.9900
C9 H9B 0.9900
C10 C15 1.395(3)
C10 C11 1.397(3)
C11 C12 1.393(4)
C11 H11 0.9500
C12 C13 1.381(4)
C12 H12 0.9500
C13 C14 1.381(4)
C13 H13 0.9500
C14 C15 1.393(4)
C14 H14 0.9500
C15 H15 0.9500
C16 N2 1.510(3)
C16 H16A 0.9800
C16 H16B 0.9800
C16 H16C 0.9800
C17 N2 1.505(3)
C17 H17A 0.9800
C17 H17B 0.9800
C17 H17C 0.9800
C18 C19 1.509(3)
C18 N2 1.539(3)
C18 H18A 0.9900
C18 H18B 0.9900
C19 C20 1.389(3)
C19 C24 1.394(4)
C20 C21 1.398(4)
C20 H20 0.9500
C21 C22 1.383(4)
C21 H21 0.9500
C22 C23 1.372(4)
C22 H22 0.9500
C23 C24 1.391(4)
C23 H23 0.9500
C24 H24 0.9500
O3 H3A 0.95(4)
O3 H3B 0.84(4)
I3 H3A 2.05(5)

loop_
_geom_hbond_atom_site_label_D
_geom_hbond_atom_site_label_H
_geom_hbond_atom_site_label_A
_geom_hbond_distance_DH
_geom_hbond_distance_HA
_geom_hbond_distance_DA
_geom_hbond_angle_DHA
O3 H3A I2 0.95(4) 2.63(4) 3.562(2) 166(3)
O3 H3B I1 0.84(4) 2.78(4) 3.580(2) 160(3)

loop_
_geom_torsion_atom_site_label_1
_geom_torsion_atom_site_label_2
_geom_torsion_atom_site_label_3
_geom_torsion_atom_site_label_4
_geom_torsion
O1 C1 C2 N1 88.6(2)
O1 C1 C2 C3 -33.7(2)
C1 C2 C3 O2 -93.1(2)
N1 C2 C3 O2 143.28(18)
C1 C2 C3 C4 19.8(2)
N1 C2 C3 C4 -103.8(2)
O2 C3 C4 O1 113.45(19)
C2 C3 C4 O1 0.0(2)
O2 C3 C4 C5 -6.5(2)
C2 C3 C4 C5 -119.97(19)
O1 C4 C5 N2 97.2(2)
C3 C4 C5 N2 -146.80(18)
O1 C4 C5 C6 -136.1(2)
C3 C4 C5 C6 -20.1(2)
N2 C5 C6 O2 165.57(18)
C4 C5 C6 O2 40.2(2)
N1 C9 C10 C15 -92.7(3)
N1 C9 C10 C11 92.1(3)
C15 C10 C11 C12 1.3(4)
C9 C10 C11 C12 176.6(2)
C10 C11 C12 C13 -1.0(4)
C11 C12 C13 C14 0.2(4)
C12 C13 C14 C15 0.3(4)
C13 C14 C15 C10 0.0(4)
C11 C10 C15 C14 -0.8(4)
C9 C10 C15 C14 -176.1(2)
N2 C18 C19 C20 -94.8(3)
N2 C18 C19 C24 88.9(3)
C24 C19 C20 C21 -1.1(4)
C18 C19 C20 C21 -177.5(2)
C19 C20 C21 C22 0.3(4)
C20 C21 C22 C23 0.5(5)
C21 C22 C23 C24 -0.4(5)
C22 C23 C24 C19 -0.4(4)
C20 C19 C24 C23 1.2(4)
C18 C19 C24 C23 177.6(2)
C1 C2 N1 C8 -61.6(2)
C3 C2 N1 C8 54.3(3)
C1 C2 N1 C7 176.82(19)
C3 C2 N1 C7 -67.3(2)
C1 C2 N1 C9 59.3(2)
C3 C2 N1 C9 175.12(18)
C10 C9 N1 C8 -68.8(2)
C10 C9 N1 C7 52.0(2)
C10 C9 N1 C2 168.69(19)
C6 C5 N2 C17 -54.8(2)
C4 C5 N2 C17 64.7(2)
C6 C5 N2 C16 -175.0(2)
C4 C5 N2 C16 -55.6(2)
C6 C5 N2 C18 64.5(2)
C4 C5 N2 C18 -176.11(19)
C19 C18 N2 C17 -175.3(2)
C19 C18 N2 C16 -58.4(3)
C19 C18 N2 C5 61.2(3)
C3 C4 O1 C1 -21.8(2)
C5 C4 O1 C1 91.2(2)
C2 C1 O1 C4 35.5(2)
C5 C6 O2 C3 -45.8(2)
C4 C3 O2 C6 33.0(2)
C2 C3 O2 C6 144.58(19)
